data_1100834
loop_
_publ_author_name
'Schuster, Oliver'
'Schmidbaur, Hubert'

_publ_section_title
;
 Preparative Routes to the First Tri- and Tetra(alkynyl)gold(III)
 Compounds:&#x2009; (L)Au(C&#x22EE;CR) <sub>3</sub> and [ER <sub>4</sub> ]
 <sup>+</sup> [Au(C&#x22EE;CR) <sub>4</sub> ] <sup>-</sup>
;
_journal_issue 10
_journal_name_full Organometallics
_journal_page_first 2289
_journal_page_last 2296
_journal_paper_doi 10.1021/om050038q
_journal_volume 24
_journal_year 2005
_chemical_formula_sum 'C27 H24 Au P'
_chemical_formula_weight 576.40
_space_group_IT_number 2
_symmetry_cell_setting triclinic
_symmetry_space_group_name_Hall '-P 1'
_symmetry_space_group_name_H-M 'P -1'
_atom_sites_solution_hydrogens geom
_atom_sites_solution_primary direct
_atom_sites_solution_secondary difmap
_cell_angle_alpha 82.9382(6)
_cell_angle_beta 73.8315(6)
_cell_angle_gamma 78.4370(9)
_cell_formula_units_Z 2
_cell_length_a 9.26320(10)
_cell_length_b 11.1278(2)
_cell_length_c 12.1561(2)
_cell_measurement_reflns_used 25643
_cell_measurement_temperature 143(2)
_cell_measurement_theta_max ?
_cell_measurement_theta_min ?
_cell_volume 1176.05(3)
_diffrn_ambient_temperature 143(2)
_diffrn_detector_area_resol_mean ?
_diffrn_measurement_device_type 'NONIUS DIP 2020'
_diffrn_measurement_method phi-rotation
_diffrn_radiation_monochromator graphite
_diffrn_radiation_source 'fine-focus sealed tube'
_diffrn_radiation_type MoK\a
_diffrn_radiation_wavelength 0.71073
_diffrn_reflns_av_R_equivalents 0.042
_diffrn_reflns_av_sigmaI/netI 0.0316
_diffrn_reflns_limit_h_max 11
_diffrn_reflns_limit_h_min -11
_diffrn_reflns_limit_k_max 13
_diffrn_reflns_limit_k_min -13
_diffrn_reflns_limit_l_max 14
_diffrn_reflns_limit_l_min -14
_diffrn_reflns_number 25643
_diffrn_reflns_theta_max 25.47
_diffrn_reflns_theta_min 2.32
_diffrn_standards_decay_% ?
_diffrn_standards_interval_count ?
_diffrn_standards_interval_time ?
_diffrn_standards_number ?
_exptl_absorpt_coefficient_mu 6.332
_exptl_absorpt_correction_T_max 0.785
_exptl_absorpt_correction_T_min 0.380
_exptl_absorpt_correction_type refdelf
_exptl_absorpt_process_details
;
Platon Delabs
(See: Walker, N. & Stuart, D. (1983) Acta Cryst. A39, 158-166)
;
_exptl_crystal_colour colourless
_exptl_crystal_density_diffrn 1.628
_exptl_crystal_density_meas ?
_exptl_crystal_density_method 'not measured'
_exptl_crystal_description block
_exptl_crystal_F_000 560
_exptl_crystal_size_max 0.40
_exptl_crystal_size_mid 0.40
_exptl_crystal_size_min 0.20
_refine_ls_extinction_coef ?
_refine_ls_extinction_method none
_refine_ls_goodness_of_fit_ref 1.122
_refine_ls_hydrogen_treatment riding
_refine_ls_matrix_type full
_refine_ls_number_parameters 265
_refine_ls_number_reflns 4054
_refine_ls_number_restraints 0
_refine_ls_restrained_S_all 1.122
_refine_ls_R_factor_all 0.0232
_refine_ls_R_factor_gt 0.0231
_refine_ls_shift/su_max 0.041
_refine_ls_shift/su_mean 0.003
_refine_ls_structure_factor_coef Fsqd
_refine_ls_weighting_details 'calc w=1/[\s^2^(Fo^2^)+(0.0366P)^2^+0.6137P] where P=(Fo^2^+2Fc^2^)/3'
_refine_ls_weighting_scheme calc
_refine_ls_wR_factor_gt 0.0615
_refine_ls_wR_factor_ref 0.0617
_reflns_number_gt 4021
_reflns_number_total 4054
_reflns_threshold_expression >2sigma(I)
_cod_original_sg_symbol_H-M P-1
_cod_database_code 1100834

loop_
_symmetry_equiv_pos_as_xyz
'x, y, z'
'-x, -y, -z'

loop_
_atom_site_label
_atom_site_type_symbol
_atom_site_fract_x
_atom_site_fract_y
_atom_site_fract_z
_atom_site_U_iso_or_equiv
_atom_site_adp_type
_atom_site_occupancy
_atom_site_symmetry_multiplicity
_atom_site_calc_flag
_atom_site_refinement_flags
_atom_site_disorder_assembly
_atom_site_disorder_group
Au1 Au 0.426784(11) 0.333438(9) 0.068133(9) 0.02349(7) Uani 1 1 d . . .
P1 P 0.32273(11) 0.37522(9) -0.08817(8) 0.0279(2) Uani 1 1 d . . .
C11 C 0.5106(4) 0.2890(3) 0.2071(3) 0.0234(7) Uani 1 1 d . . .
C12 C 0.5555(4) 0.2605(3) 0.2916(3) 0.0281(7) Uani 1 1 d . . .
C13 C 0.6165(3) 0.2266(3) 0.3895(3) 0.0246(6) Uani 1 1 d . . .
C14 C 0.6406(4) 0.1042(3) 0.4331(3) 0.0312(7) Uani 1 1 d . . .
H14A H 0.6123 0.0429 0.3995 0.037 Uiso 1 1 calc R . .
C15 C 0.7053(5) 0.0715(3) 0.5244(3) 0.0383(8) Uani 1 1 d . . .
H15A H 0.7190 -0.0119 0.5539 0.046 Uiso 1 1 calc R . .
C16 C 0.7500(4) 0.1582(3) 0.5730(3) 0.0361(8) Uani 1 1 d . . .
H16A H 0.7966 0.1347 0.6346 0.043 Uiso 1 1 calc R . .
C17 C 0.7263(5) 0.2810(4) 0.5312(3) 0.0350(8) Uani 1 1 d . . .
H17A H 0.7568 0.3415 0.5645 0.042 Uiso 1 1 calc R . .
C18 C 0.6585(4) 0.3149(3) 0.4417(3) 0.0294(7) Uani 1 1 d . . .
H18A H 0.6401 0.3991 0.4152 0.035 Uiso 1 1 calc R . .
C21 C 0.5849(4) 0.2027(3) -0.0179(3) 0.0273(7) Uani 1 1 d . . .
C22 C 0.6711(4) 0.1179(3) -0.0659(3) 0.0286(8) Uani 1 1 d . . .
C23 C 0.7783(4) 0.0189(3) -0.1246(3) 0.0275(7) Uani 1 1 d . . .
C24 C 0.9312(4) -0.0017(3) -0.1233(3) 0.0319(7) Uani 1 1 d . . .
H24A H 0.9650 0.0509 -0.0836 0.038 Uiso 1 1 calc R . .
C25 C 1.0350(4) -0.0976(4) -0.1789(3) 0.0401(9) Uani 1 1 d . . .
H25A H 1.1386 -0.1111 -0.1764 0.048 Uiso 1 1 calc R . .
C26 C 0.9860(5) -0.1740(4) -0.2386(4) 0.0428(10) Uani 1 1 d . . .
H26A H 1.0567 -0.2393 -0.2777 0.051 Uiso 1 1 calc R . .
C27 C 0.8347(5) -0.1550(3) -0.2409(3) 0.0365(8) Uani 1 1 d . . .
H27A H 0.8017 -0.2073 -0.2815 0.044 Uiso 1 1 calc R . .
C28 C 0.7293(4) -0.0583(3) -0.1833(3) 0.0296(7) Uani 1 1 d . . .
H28A H 0.6252 -0.0458 -0.1845 0.036 Uiso 1 1 calc R . .
C31 C 0.2615(4) 0.4554(3) 0.1591(3) 0.0273(7) Uani 1 1 d . . .
C32 C 0.1575(4) 0.5179(3) 0.2220(3) 0.0290(8) Uani 1 1 d . . .
C33 C 0.0333(4) 0.5931(3) 0.2969(3) 0.0266(7) Uani 1 1 d . . .
C34 C 0.0204(4) 0.7207(3) 0.2862(3) 0.0288(7) Uani 1 1 d . . .
H34A H 0.0943 0.7584 0.2292 0.035 Uiso 1 1 calc R . .
C35 C -0.0994(4) 0.7929(3) 0.3581(3) 0.0364(8) Uani 1 1 d . . .
H35A H -0.1067 0.8797 0.3508 0.044 Uiso 1 1 calc R . .
C36 C -0.2090(4) 0.7390(4) 0.4410(4) 0.0410(9) Uani 1 1 d . . .
H36A H -0.2921 0.7889 0.4893 0.049 Uiso 1 1 calc R . .
C37 C -0.1965(5) 0.6124(4) 0.4528(4) 0.0435(9) Uani 1 1 d . . .
H37A H -0.2703 0.5750 0.5101 0.052 Uiso 1 1 calc R . .
C38 C -0.0760(4) 0.5400(4) 0.3809(3) 0.0380(8) Uani 1 1 d . . .
H38A H -0.0681 0.4531 0.3892 0.046 Uiso 1 1 calc R . .
C111 C 0.1969(4) 0.5213(3) -0.0922(3) 0.0353(8) Uani 1 1 d . . .
H11A H 0.1423 0.5234 -0.1511 0.053 Uiso 1 1 calc R . .
H11B H 0.2569 0.5877 -0.1107 0.053 Uiso 1 1 calc R . .
H11C H 0.1232 0.5320 -0.0172 0.053 Uiso 1 1 calc R . .
C112 C 0.2129(6) 0.2581(4) -0.0825(4) 0.0499(10) Uani 1 1 d . . .
H11D H 0.1634 0.2749 -0.1456 0.075 Uiso 1 1 calc R . .
H11E H 0.1350 0.2576 -0.0090 0.075 Uiso 1 1 calc R . .
H11F H 0.2803 0.1779 -0.0897 0.075 Uiso 1 1 calc R . .
C113 C 0.4609(5) 0.3714(4) -0.2258(3) 0.0417(9) Uani 1 1 d . . .
H11G H 0.4083 0.3807 -0.2868 0.063 Uiso 1 1 calc R . .
H11H H 0.5314 0.2926 -0.2301 0.063 Uiso 1 1 calc R . .
H11I H 0.5182 0.4387 -0.2354 0.063 Uiso 1 1 calc R . .

loop_
_atom_site_aniso_label
_atom_site_aniso_U_11
_atom_site_aniso_U_22
_atom_site_aniso_U_33
_atom_site_aniso_U_23
_atom_site_aniso_U_13
_atom_site_aniso_U_12
Au1 0.02212(10) 0.02549(10) 0.02381(10) -0.00215(6) -0.00765(6) -0.00374(7)
P1 0.0299(5) 0.0306(4) 0.0258(4) 0.0022(3) -0.0110(4) -0.0088(4)
C11 0.0243(16) 0.0295(16) 0.0196(15) -0.0009(12) -0.0108(12) -0.0052(14)
C12 0.0192(14) 0.0276(16) 0.0362(18) -0.0051(13) -0.0021(13) -0.0067(13)
C13 0.0172(14) 0.0322(16) 0.0238(15) -0.0032(12) -0.0017(11) -0.0076(13)
C14 0.0353(18) 0.0284(16) 0.0317(17) -0.0036(13) -0.0093(14) -0.0084(14)
C15 0.051(2) 0.0301(18) 0.0366(19) 0.0012(14) -0.0168(17) -0.0087(17)
C16 0.044(2) 0.040(2) 0.0291(18) 0.0053(15) -0.0165(15) -0.0128(17)
C17 0.044(2) 0.0360(19) 0.0298(18) -0.0015(14) -0.0108(15) -0.0172(17)
C18 0.0318(17) 0.0276(15) 0.0290(17) 0.0001(12) -0.0052(13) -0.0106(14)
C21 0.0253(17) 0.0294(17) 0.0243(17) -0.0007(13) -0.0052(13) -0.0005(15)
C22 0.0296(17) 0.0307(17) 0.0255(16) 0.0028(13) -0.0076(13) -0.0078(16)
C23 0.0293(17) 0.0233(15) 0.0254(16) 0.0025(12) -0.0019(13) -0.0041(14)
C24 0.0296(17) 0.0332(17) 0.0325(18) 0.0023(14) -0.0083(14) -0.0068(15)
C25 0.0284(17) 0.041(2) 0.045(2) 0.0014(16) -0.0034(15) -0.0039(17)
C26 0.040(2) 0.034(2) 0.043(2) -0.0050(16) 0.0059(17) -0.0027(17)
C27 0.048(2) 0.0289(17) 0.0303(18) -0.0012(14) -0.0041(16) -0.0101(17)
C28 0.0282(16) 0.0373(18) 0.0205(15) 0.0012(13) -0.0028(12) -0.0060(15)
C31 0.0262(17) 0.0277(17) 0.0276(18) -0.0025(14) -0.0093(14) -0.0007(15)
C32 0.0310(18) 0.0267(17) 0.0348(18) -0.0010(14) -0.0167(15) -0.0068(15)
C33 0.0244(15) 0.0305(17) 0.0283(16) -0.0069(13) -0.0116(13) -0.0029(14)
C34 0.0273(16) 0.0282(17) 0.0330(18) -0.0026(13) -0.0094(13) -0.0074(14)
C35 0.0355(19) 0.0283(18) 0.047(2) -0.0074(15) -0.0105(16) -0.0065(16)
C36 0.0317(18) 0.0374(19) 0.051(2) -0.0163(16) -0.0009(16) -0.0047(16)
C37 0.038(2) 0.040(2) 0.048(2) -0.0101(17) 0.0051(17) -0.0150(18)
C38 0.040(2) 0.0295(18) 0.043(2) -0.0066(15) -0.0050(16) -0.0089(17)
C111 0.0302(17) 0.0388(19) 0.0372(19) 0.0052(15) -0.0123(14) -0.0064(15)
C112 0.068(3) 0.049(2) 0.048(2) 0.0131(18) -0.035(2) -0.027(2)
C113 0.047(2) 0.045(2) 0.0277(18) 0.0008(15) -0.0079(16) -0.0018(18)

loop_
_atom_type_symbol
_atom_type_description
_atom_type_scat_dispersion_real
_atom_type_scat_dispersion_imag
_atom_type_scat_source
C C 0.0033 0.0016 'International Tables Vol C Tables 4.2.6.8 and 6.1.1.4'
P P 0.1023 0.0942 'International Tables Vol C Tables 4.2.6.8 and 6.1.1.4'
Au Au -2.0133 8.8022 'International Tables Vol C Tables 4.2.6.8 and 6.1.1.4'
H H 0.0000 0.0000 'International Tables Vol C Tables 4.2.6.8 and 6.1.1.4'
